data_4031109
loop_
_publ_author_name
'Eberlin, Ludovic'
'Carboni, Bertrand'
'Whiting, Andrew'

_publ_section_title
;
 Regioisomeric and Substituent Effects upon the Outcome of the Reaction of
 1-Borodienes with Nitrosoarene Compounds.
;
_journal_issue 13
_journal_name_full 'The Journal of organic chemistry'
_journal_page_first 6574
_journal_page_last 6583
_journal_paper_doi 10.1021/acs.joc.5b00593
_journal_volume 80
_journal_year 2015
_chemical_compound_source 'synthesis as described'
_chemical_formula_moiety 'C21 H19 B1 N2 O4, 0.66667(C H4 O)'
_chemical_formula_sum 'C21.67 H23.67 B N2 O5.67'
_chemical_formula_weight 413.59
_chemical_name_systematic
;
 ?
;
_space_group_IT_number 14
_symmetry_cell_setting monoclinic
_symmetry_Int_Tables_number 14
_symmetry_space_group_name_Hall '-P 2yab'
_symmetry_space_group_name_H-M 'P 1 21/a 1'
_atom_sites_solution_hydrogens geom
_atom_sites_solution_primary direct
_atom_sites_solution_secondary difmap
_audit_conform_dict_location ftp://ftp.iucr.org/pub/cif_core.dic
_audit_conform_dict_name cif_core.dic
_audit_conform_dict_version 2.3
_audit_creation_date 2013-02-01T09:59:31-00:00
_audit_creation_method 'WinGX routine CIF_UPDATE'
_cell_angle_alpha 90
_cell_angle_beta 106.022(3)
_cell_angle_gamma 90
_cell_formula_units_Z 4
_cell_length_a 13.4777(7)
_cell_length_b 9.3088(7)
_cell_length_c 17.2255(13)
_cell_measurement_reflns_used 1551
_cell_measurement_temperature 150(2)
_cell_measurement_theta_max 24.07
_cell_measurement_theta_min 2.51
_cell_measurement_wavelength 0.71073
_cell_volume 2077.2(2)
_computing_cell_refinement 'Bruker APEX2 (Bruker, 2006)'
_computing_data_collection 'Bruker APEX2 (Bruker, 2006)'
_computing_data_reduction 'Bruker APEX2 (Bruker, 2006)'
_computing_molecular_graphics 'Ortep-3 for Windows (Farrugia, 1997)'
_computing_publication_material
;
           WinGX publication routines (Farrugia, 1999),
           CRYSCAL (T. Roisnel, local program)
;
_computing_structure_refinement 'SHELXL-97 (Sheldrick, 1997)'
_computing_structure_solution 'SIR97 (Altomare et al., 1999)'
_diffrn_ambient_temperature 150(2)
_diffrn_detector 'CCD plate'
_diffrn_measured_fraction_theta_full 0.998
_diffrn_measured_fraction_theta_max 0.998
_diffrn_measurement_device_type 'APEXII, Bruker-AXS'
_diffrn_measurement_method 'CCD rotation images, thin slices'
_diffrn_radiation_monochromator graphite
_diffrn_radiation_probe x-ray
_diffrn_radiation_type MoK\a
_diffrn_radiation_wavelength 0.71073
_diffrn_reflns_av_R_equivalents 0.0411
_diffrn_reflns_av_unetI/netI 0.0443
_diffrn_reflns_limit_h_max 17
_diffrn_reflns_limit_h_min -17
_diffrn_reflns_limit_k_max 12
_diffrn_reflns_limit_k_min -12
_diffrn_reflns_limit_l_max 22
_diffrn_reflns_limit_l_min -22
_diffrn_reflns_number 17579
_diffrn_reflns_theta_full 27.44
_diffrn_reflns_theta_max 27.44
_diffrn_reflns_theta_min 3.04
_exptl_absorpt_coefficient_mu 0.095
_exptl_absorpt_correction_T_max 0.992
_exptl_absorpt_correction_T_min 0.869
_exptl_absorpt_correction_type multi-scan
_exptl_absorpt_process_details
;
  [Sheldrick, G.M. (2002). SADABS Bruker AXS Inc., Madison, Wisconsin, USA]
;
_exptl_crystal_colour colourless
_exptl_crystal_density_diffrn 1.323
_exptl_crystal_density_method 'not measured'
_exptl_crystal_description plate
_exptl_crystal_F_000 872
_exptl_crystal_size_max 0.31
_exptl_crystal_size_mid 0.3
_exptl_crystal_size_min 0.08
_refine_diff_density_max 0.482
_refine_diff_density_min -0.208
_refine_diff_density_rms 0.045
_refine_ls_extinction_method none
_refine_ls_goodness_of_fit_ref 1.031
_refine_ls_hydrogen_treatment constr
_refine_ls_matrix_type full
_refine_ls_number_parameters 284
_refine_ls_number_reflns 4726
_refine_ls_number_restraints 0
_refine_ls_restrained_S_all 1.031
_refine_ls_R_factor_all 0.0661
_refine_ls_R_factor_gt 0.0426
_refine_ls_shift/su_max 0
_refine_ls_shift/su_mean 0
_refine_ls_structure_factor_coef Fsqd
_refine_ls_weighting_details 'calc w=1/[\s^2^(Fo^2^)+(0.0440P)^2^+0.5465P] where P=(Fo^2^+2Fc^2^)/3'
_refine_ls_weighting_scheme calc
_refine_ls_wR_factor_gt 0.0955
_refine_ls_wR_factor_ref 0.1068
_reflns_number_gt 3438
_reflns_number_total 4726
_reflns_threshold_expression >2sigma(I)
_cod_data_source_file jo5b00593_si_001.cif
_cod_data_source_block EL53
_cod_depositor_comments 'Adding full bibliography for 4031109.cif.'
_cod_original_sg_symbol_H-M 'P 21/a'
_cod_database_code 4031109

loop_
_symmetry_equiv_pos_as_xyz
'x, y, z'
'-x+1/2, y+1/2, -z'
'-x, -y, -z'
'x-1/2, -y-1/2, z'

loop_
_atom_site_label
_atom_site_type_symbol
_atom_site_fract_x
_atom_site_fract_y
_atom_site_fract_z
_atom_site_U_iso_or_equiv
_atom_site_adp_type
_atom_site_occupancy
_atom_site_symmetry_multiplicity
_atom_site_calc_flag
_atom_site_refinement_flags
C1 C 0.09955(13) 0.41007(17) 0.37619(10) 0.0281(4) Uani 1 1 d .
H1A H 0.0356 0.4456 0.3388 0.042 Uiso 1 1 calc R
H1B H 0.1531 0.4019 0.3478 0.042 Uiso 1 1 calc R
H1C H 0.1224 0.4772 0.4214 0.042 Uiso 1 1 calc R
N2 N 0.08061(9) 0.26611(13) 0.40745(7) 0.0190(3) Uani 1 1 d .
C3 C -0.00434(11) 0.26881(18) 0.44743(10) 0.0257(4) Uani 1 1 d .
H3A H -0.0546 0.3457 0.4243 0.031 Uiso 1 1 calc R
H3B H 0.0234 0.2852 0.5062 0.031 Uiso 1 1 calc R
C4 C -0.05471(11) 0.12210(18) 0.43088(9) 0.0245(4) Uani 1 1 d .
O5 O -0.11923(8) 0.07740(14) 0.46162(7) 0.0344(3) Uani 1 1 d .
O6 O -0.01933(7) 0.05017(11) 0.37782(6) 0.0227(2) Uani 1 1 d .
B7 B 0.04516(12) 0.13949(19) 0.33938(10) 0.0199(4) Uani 1 1 d .
O8 O 0.14283(7) 0.06611(11) 0.34287(6) 0.0225(2) Uani 1 1 d .
C9 C 0.21508(11) 0.09313(17) 0.41167(9) 0.0211(3) Uani 1 1 d .
O10 O 0.29789(7) 0.03273(12) 0.43141(7) 0.0275(3) Uani 1 1 d .
C11 C 0.17955(11) 0.20550(17) 0.46113(9) 0.0216(3) Uani 1 1 d .
H11A H 0.1674 0.1619 0.5101 0.026 Uiso 1 1 calc R
H11B H 0.2321 0.282 0.4779 0.026 Uiso 1 1 calc R
C12 C -0.01466(10) 0.18918(17) 0.24874(8) 0.0197(3) Uani 1 1 d .
H12 H 0.0322 0.254 0.2289 0.024 Uiso 1 1 calc R
N13 N -0.10849(9) 0.27168(14) 0.24912(7) 0.0197(3) Uani 1 1 d .
O14 O -0.18821(7) 0.17334(11) 0.25856(6) 0.0215(2) Uani 1 1 d .
C15 C -0.22300(11) 0.07501(17) 0.19020(9) 0.0221(3) Uani 1 1 d .
H15 H -0.267 0.1286 0.1428 0.027 Uiso 1 1 calc R
C16 C -0.13314(11) 0.00890(18) 0.16749(9) 0.0241(3) Uani 1 1 d .
H16 H -0.1447 -0.0729 0.1332 0.029 Uiso 1 1 calc R
C17 C -0.03850(11) 0.06092(17) 0.19371(9) 0.0225(3) Uani 1 1 d .
H17 H 0.0158 0.0161 0.1774 0.027 Uiso 1 1 calc R
C18 C -0.15201(11) 0.36720(17) 0.18231(9) 0.0203(3) Uani 1 1 d .
C19 C -0.12517(12) 0.36562(18) 0.10971(9) 0.0250(4) Uani 1 1 d .
H19 H -0.0779 0.296 0.1009 0.03 Uiso 1 1 calc R
C20 C -0.16803(13) 0.4669(2) 0.04998(10) 0.0320(4) Uani 1 1 d .
H20 H -0.1494 0.4659 0.0007 0.038 Uiso 1 1 calc R
C21 C -0.23714(13) 0.56820(19) 0.06177(10) 0.0327(4) Uani 1 1 d .
H21 H -0.2659 0.6367 0.0209 0.039 Uiso 1 1 calc R
C22 C -0.26439(12) 0.56915(19) 0.13425(10) 0.0304(4) Uani 1 1 d .
H22 H -0.3121 0.6384 0.1427 0.037 Uiso 1 1 calc R
C23 C -0.22216(12) 0.46949(17) 0.19410(10) 0.0257(4) Uani 1 1 d .
H23 H -0.2411 0.4709 0.2433 0.031 Uiso 1 1 calc R
C24 C -0.28818(11) -0.03512(17) 0.21792(9) 0.0228(3) Uani 1 1 d .
C25 C -0.24372(12) -0.12723(17) 0.28181(10) 0.0264(4) Uani 1 1 d .
H25 H -0.1717 -0.122 0.3073 0.032 Uiso 1 1 calc R
C26 C -0.30342(13) -0.22613(18) 0.30844(10) 0.0299(4) Uani 1 1 d .
H26 H -0.2723 -0.2887 0.3519 0.036 Uiso 1 1 calc R
C27 C -0.40899(13) -0.23426(18) 0.27163(10) 0.0299(4) Uani 1 1 d .
H27 H -0.4502 -0.3012 0.2906 0.036 Uiso 1 1 calc R
C28 C -0.45400(12) -0.14473(18) 0.20733(10) 0.0288(4) Uani 1 1 d .
H28 H -0.526 -0.1509 0.1817 0.035 Uiso 1 1 calc R
C29 C -0.39347(11) -0.04539(17) 0.18029(9) 0.0254(4) Uani 1 1 d .
H29 H -0.4243 0.0155 0.136 0.03 Uiso 1 1 calc R
O51 O -0.41267(15) 0.2772(2) 0.06600(12) 0.0483(5) Uani 0.67 1 d P
H51 H -0.3723 0.3453 0.0848 0.072 Uiso 0.67 1 calc PR
C52 C -0.4714(3) 0.3118(5) -0.00939(18) 0.0677(12) Uani 0.67 1 d P
H52A H -0.5157 0.3938 -0.0061 0.102 Uiso 0.67 1 calc PR
H52B H -0.5145 0.2294 -0.033 0.102 Uiso 0.67 1 calc PR
H52C H -0.4265 0.337 -0.0433 0.102 Uiso 0.67 1 calc PR

loop_
_atom_site_aniso_label
_atom_site_aniso_U_11
_atom_site_aniso_U_22
_atom_site_aniso_U_33
_atom_site_aniso_U_23
_atom_site_aniso_U_13
_atom_site_aniso_U_12
C1 0.0363(9) 0.0179(8) 0.0275(8) 0.0016(7) 0.0047(7) -0.0047(7)
N2 0.0185(6) 0.0171(6) 0.0210(6) 0.0018(5) 0.0051(5) 0.0001(5)
C3 0.0227(8) 0.0294(9) 0.0276(8) 0.0007(7) 0.0112(6) 0.0041(7)
C4 0.0175(7) 0.0307(9) 0.0239(7) 0.0100(7) 0.0033(6) 0.0038(7)
O5 0.0242(6) 0.0439(8) 0.0375(6) 0.0152(6) 0.0125(5) 0.0006(5)
O6 0.0210(5) 0.0200(6) 0.0257(5) 0.0043(5) 0.0040(4) -0.0021(4)
B7 0.0189(8) 0.0164(8) 0.0243(8) 0.0000(7) 0.0057(7) -0.0006(7)
O8 0.0197(5) 0.0226(6) 0.0237(5) -0.0015(5) 0.0032(4) 0.0027(4)
C9 0.0184(7) 0.0202(8) 0.0249(7) 0.0044(6) 0.0062(6) -0.0031(6)
O10 0.0179(5) 0.0284(6) 0.0350(6) 0.0031(5) 0.0053(5) 0.0029(5)
C11 0.0191(7) 0.0228(8) 0.0206(7) 0.0015(6) 0.0019(6) -0.0009(6)
C12 0.0174(7) 0.0193(8) 0.0225(7) 0.0016(6) 0.0055(6) 0.0010(6)
N13 0.0177(6) 0.0180(7) 0.0233(6) 0.0012(5) 0.0053(5) -0.0009(5)
O14 0.0223(5) 0.0194(6) 0.0236(5) -0.0009(4) 0.0077(4) -0.0033(4)
C15 0.0217(7) 0.0206(8) 0.0224(7) -0.0026(6) 0.0033(6) -0.0005(6)
C16 0.0281(8) 0.0218(8) 0.0223(7) -0.0045(7) 0.0066(6) 0.0004(7)
C17 0.0240(7) 0.0234(9) 0.0212(7) 0.0004(6) 0.0083(6) 0.0056(7)
C18 0.0184(7) 0.0174(8) 0.0227(7) 0.0010(6) 0.0015(6) -0.0017(6)
C19 0.0249(8) 0.0249(9) 0.0251(8) 0.0005(7) 0.0066(6) 0.0026(7)
C20 0.0341(9) 0.0374(10) 0.0237(8) 0.0062(7) 0.0069(7) 0.0038(8)
C21 0.0339(9) 0.0301(10) 0.0313(9) 0.0110(8) 0.0042(7) 0.0058(8)
C22 0.0273(8) 0.0265(9) 0.0360(9) 0.0034(8) 0.0062(7) 0.0079(7)
C23 0.0264(8) 0.0239(9) 0.0277(8) 0.0016(7) 0.0088(6) 0.0004(7)
C24 0.0244(8) 0.0180(8) 0.0265(8) -0.0046(6) 0.0080(6) -0.0006(6)
C25 0.0263(8) 0.0200(8) 0.0300(8) -0.0020(7) 0.0031(6) -0.0010(7)
C26 0.0384(9) 0.0198(8) 0.0294(8) -0.0001(7) 0.0057(7) -0.0025(7)
C27 0.0364(9) 0.0185(8) 0.0381(9) -0.0054(7) 0.0154(7) -0.0078(7)
C28 0.0229(8) 0.0239(9) 0.0393(9) -0.0058(8) 0.0080(7) -0.0026(7)
C29 0.0250(8) 0.0219(9) 0.0285(8) -0.0030(7) 0.0059(6) 0.0010(7)
O51 0.0388(11) 0.0502(14) 0.0476(12) 0.0105(11) -0.0020(9) -0.0112(10)
C52 0.0500(19) 0.113(4) 0.0372(17) 0.019(2) 0.0074(15) -0.015(2)

loop_
_atom_type_symbol
_atom_type_description
_atom_type_scat_dispersion_real
_atom_type_scat_dispersion_imag
_atom_type_scat_source
C C 0.0033 0.0016 'International Tables Vol C Tables 4.2.6.8 and 6.1.1.4'
H H 0 0 'International Tables Vol C Tables 4.2.6.8 and 6.1.1.4'
B B 0.0013 0.0007 'International Tables Vol C Tables 4.2.6.8 and 6.1.1.4'
N N 0.0061 0.0033 'International Tables Vol C Tables 4.2.6.8 and 6.1.1.4'
O O 0.0106 0.006 'International Tables Vol C Tables 4.2.6.8 and 6.1.1.4'

loop_
_geom_angle_atom_site_label_1
_geom_angle_atom_site_label_2
_geom_angle_atom_site_label_3
_geom_angle
N2 C1 H1A 109.5
N2 C1 H1B 109.5
H1A C1 H1B 109.5
N2 C1 H1C 109.5
H1A C1 H1C 109.5
H1B C1 H1C 109.5
C3 N2 C1 112.42(12)
C3 N2 C11 112.66(11)
C1 N2 C11 110.31(11)
C3 N2 B7 103.50(11)
C1 N2 B7 115.66(11)
C11 N2 B7 101.75(11)
N2 C3 C4 105.01(13)
N2 C3 H3A 110.7
C4 C3 H3A 110.7
N2 C3 H3B 110.7
C4 C3 H3B 110.7
H3A C3 H3B 108.8
O5 C4 O6 124.59(16)
O5 C4 C3 124.46(15)
O6 C4 C3 110.95(13)
C4 O6 B7 113.06(12)
O8 B7 O6 110.46(12)
O8 B7 C12 112.05(12)
O6 B7 C12 113.22(12)
O8 B7 N2 102.95(11)
O6 B7 N2 100.06(11)
C12 B7 N2 117.08(13)
C9 O8 B7 112.01(12)
O10 C9 O8 123.50(14)
O10 C9 C11 125.09(14)
O8 C9 C11 111.41(12)
N2 C11 C9 106.15(11)
N2 C11 H11A 110.5
C9 C11 H11A 110.5
N2 C11 H11B 110.5
C9 C11 H11B 110.5
H11A C11 H11B 108.7
N13 C12 C17 112.37(11)
N13 C12 B7 110.09(11)
C17 C12 B7 110.19(12)
N13 C12 H12 108
C17 C12 H12 108
B7 C12 H12 108
C18 N13 O14 109.05(10)
C18 N13 C12 118.37(11)
O14 N13 C12 109.40(11)
N13 O14 C15 112.73(10)
O14 C15 C16 111.31(11)
O14 C15 C24 104.79(11)
C16 C15 C24 112.64(13)
O14 C15 H15 109.3
C16 C15 H15 109.3
C24 C15 H15 109.3
C17 C16 C15 122.13(14)
C17 C16 H16 118.9
C15 C16 H16 118.9
C16 C17 C12 121.64(14)
C16 C17 H17 119.2
C12 C17 H17 119.2
C19 C18 C23 119.44(14)
C19 C18 N13 124.00(13)
C23 C18 N13 116.52(13)
C18 C19 C20 119.76(15)
C18 C19 H19 120.1
C20 C19 H19 120.1
C21 C20 C19 120.77(15)
C21 C20 H20 119.6
C19 C20 H20 119.6
C20 C21 C22 119.42(15)
C20 C21 H21 120.3
C22 C21 H21 120.3
C23 C22 C21 120.36(16)
C23 C22 H22 119.8
C21 C22 H22 119.8
C22 C23 C18 120.25(15)
C22 C23 H23 119.9
C18 C23 H23 119.9
C29 C24 C25 119.13(15)
C29 C24 C15 120.45(14)
C25 C24 C15 120.42(13)
C26 C25 C24 120.62(15)
C26 C25 H25 119.7
C24 C25 H25 119.7
C25 C26 C27 120.08(15)
C25 C26 H26 120
C27 C26 H26 120
C28 C27 C26 119.94(15)
C28 C27 H27 120
C26 C27 H27 120
C27 C28 C29 119.88(15)
C27 C28 H28 120.1
C29 C28 H28 120.1
C24 C29 C28 120.34(15)
C24 C29 H29 119.8
C28 C29 H29 119.8
C52 O51 H51 109.5
O51 C52 H52A 109.5
O51 C52 H52B 109.5
H52A C52 H52B 109.5
O51 C52 H52C 109.5
H52A C52 H52C 109.5
H52B C52 H52C 109.5

loop_
_geom_bond_atom_site_label_1
_geom_bond_atom_site_label_2
_geom_bond_distance
C1 N2 1.4922(19)
C1 H1A 0.98
C1 H1B 0.98
C1 H1C 0.98
N2 C3 1.4904(18)
N2 C11 1.5070(18)
N2 B7 1.638(2)
C3 C4 1.517(2)
C3 H3A 0.99
C3 H3B 0.99
C4 O5 1.2099(18)
C4 O6 1.3236(19)
O6 B7 1.484(2)
B7 O8 1.4694(19)
B7 C12 1.614(2)
O8 C9 1.3338(17)
C9 O10 1.2116(17)
C9 C11 1.508(2)
C11 H11A 0.99
C11 H11B 0.99
C12 N13 1.4811(18)
C12 C17 1.503(2)
C12 H12 1
N13 C18 1.4444(18)
N13 O14 1.4545(15)
O14 C15 1.4627(17)
C15 C16 1.503(2)
C15 C24 1.511(2)
C15 H15 1
C16 C17 1.322(2)
C16 H16 0.95
C17 H17 0.95
C18 C19 1.395(2)
C18 C23 1.396(2)
C19 C20 1.397(2)
C19 H19 0.95
C20 C21 1.380(2)
C20 H20 0.95
C21 C22 1.395(2)
C21 H21 0.95
C22 C23 1.387(2)
C22 H22 0.95
C23 H23 0.95
C24 C29 1.391(2)
C24 C25 1.393(2)
C25 C26 1.382(2)
C25 H25 0.95
C26 C27 1.391(2)
C26 H26 0.95
C27 C28 1.385(2)
C27 H27 0.95
C28 C29 1.395(2)
C28 H28 0.95
C29 H29 0.95
O51 C52 1.360(3)
O51 H51 0.84
C52 H52A 0.98
C52 H52B 0.98
C52 H52C 0.98

loop_
_geom_torsion_atom_site_label_1
_geom_torsion_atom_site_label_2
_geom_torsion_atom_site_label_3
_geom_torsion_atom_site_label_4
_geom_torsion
C1 N2 C3 C4 147.64(12)
C11 N2 C3 C4 -86.96(14)
B7 N2 C3 C4 22.14(14)
N2 C3 C4 O5 170.96(14)
N2 C3 C4 O6 -9.59(16)
O5 C4 O6 B7 169.88(14)
C3 C4 O6 B7 -9.56(16)
C4 O6 B7 O8 130.46(13)
C4 O6 B7 C12 -102.95(14)
C4 O6 B7 N2 22.45(14)
C3 N2 B7 O8 -140.42(12)
C1 N2 B7 O8 96.18(14)
C11 N2 B7 O8 -23.37(14)
C3 N2 B7 O6 -26.52(13)
C1 N2 B7 O6 -149.91(12)
C11 N2 B7 O6 90.53(12)
C3 N2 B7 C12 96.20(14)
C1 N2 B7 C12 -27.20(17)
C11 N2 B7 C12 -146.76(12)
O6 B7 O8 C9 -86.83(14)
C12 B7 O8 C9 145.93(13)
N2 B7 O8 C9 19.26(15)
B7 O8 C9 O10 172.10(14)
B7 O8 C9 C11 -7.07(17)
C3 N2 C11 C9 130.00(13)
C1 N2 C11 C9 -103.47(14)
B7 N2 C11 C9 19.80(14)
O10 C9 C11 N2 171.17(14)
O8 C9 C11 N2 -9.68(16)
O8 B7 C12 N13 -175.89(12)
O6 B7 C12 N13 58.36(17)
N2 B7 C12 N13 -57.29(16)
O8 B7 C12 C17 59.63(16)
O6 B7 C12 C17 -66.12(16)
N2 B7 C12 C17 178.23(12)
C17 C12 N13 C18 -78.41(16)
B7 C12 N13 C18 158.37(12)
C17 C12 N13 O14 47.29(14)
B7 C12 N13 O14 -75.93(14)
C18 N13 O14 C15 66.21(14)
C12 N13 O14 C15 -64.68(13)
N13 O14 C15 C16 47.10(15)
N13 O14 C15 C24 169.13(10)
O14 C15 C16 C17 -15.0(2)
C24 C15 C16 C17 -132.33(16)
C15 C16 C17 C12 0.6(2)
N13 C12 C17 C16 -17.1(2)
B7 C12 C17 C16 106.10(16)
O14 N13 C18 C19 -112.00(15)
C12 N13 C18 C19 13.9(2)
O14 N13 C18 C23 70.40(16)
C12 N13 C18 C23 -163.73(13)
C23 C18 C19 C20 0.5(2)
N13 C18 C19 C20 -177.02(14)
C18 C19 C20 C21 -0.3(3)
C19 C20 C21 C22 0.0(3)
C20 C21 C22 C23 0.2(3)
C21 C22 C23 C18 0.0(2)
C19 C18 C23 C22 -0.3(2)
N13 C18 C23 C22 177.39(14)
O14 C15 C24 C29 114.66(15)
C16 C15 C24 C29 -124.18(15)
O14 C15 C24 C25 -64.99(17)
C16 C15 C24 C25 56.17(19)
C29 C24 C25 C26 -1.0(2)
C15 C24 C25 C26 178.67(14)
C24 C25 C26 C27 -0.2(2)
C25 C26 C27 C28 1.1(2)
C26 C27 C28 C29 -0.8(2)
C25 C24 C29 C28 1.3(2)
C15 C24 C29 C28 -178.37(14)
C27 C28 C29 C24 -0.4(2)
